data_4310538
loop_
_publ_author_name
'Bettina V. Lotsch'
'J\"urgen Senker'
'Wolfgang Schnick'

_publ_contact_author_email wolfgang.schnick@uni-muenchen.de
_publ_contact_author_fax 089/2180-77440
_publ_contact_author_name W.Schnick
_publ_section_title
;
 Characterization of the Thermally Induced Topochemical Solid-State
 Transformation of NH4[N(CN)2] into NCNC(NH2)2 by Means of X-ray and
 Neutron Diffraction as Well as Raman and Solid-State NMR Spectroscopy
;
_journal_name_full 'Inorganic Chemistry'
_journal_page_first 895
_journal_page_last 904
_journal_paper_doi 10.1021/ic034984f
_journal_volume 43
_journal_year 2004
_chemical_formula_sum 'C2 H4 N4'
_chemical_formula_weight 84.09
_chemical_name_common 'ammonium dicyanamide'
_chemical_name_systematic 'ammonium dicyanamide'
_space_group_IT_number 14
_symmetry_cell_setting monoclinic
_symmetry_space_group_name_Hall '-P 2ybc'
_symmetry_space_group_name_H-M 'P 1 21/c 1'
_atom_sites_solution_hydrogens geom
_atom_sites_solution_primary direct
_atom_sites_solution_secondary difmap
_audit_creation_method SHELXL-97
_cell_angle_alpha 90.00
_cell_angle_beta 91.49(2)
_cell_angle_gamma 90.00
_cell_formula_units_Z 4
_cell_length_a 3.7913(8)
_cell_length_b 12.4117(18)
_cell_length_c 9.1125(13)
_cell_measurement_reflns_used 128
_cell_measurement_temperature 200(2)
_cell_measurement_theta_max 35
_cell_measurement_theta_min 5
_cell_volume 428.66(13)
_computing_data_reduction 'X-Red (Stoe, 1995)'
_computing_structure_refinement 'SHELXL-97 (Sheldrick, 1997)'
_computing_structure_solution 'SHELXS-97 (Sheldrick, 1990)'
_diffrn_ambient_temperature 293(2)
_diffrn_measured_fraction_theta_full 1.000
_diffrn_measured_fraction_theta_max 1.000
_diffrn_measurement_device_type 'STOE Stadi4'
_diffrn_measurement_method omega-scan
_diffrn_radiation_monochromator graphite
_diffrn_radiation_source 'fine-focus sealed tube'
_diffrn_radiation_type MoK\a
_diffrn_radiation_wavelength 0.71073
_diffrn_reflns_av_R_equivalents 0.0340
_diffrn_reflns_av_sigmaI/netI 0.0328
_diffrn_reflns_limit_h_max 4
_diffrn_reflns_limit_h_min -4
_diffrn_reflns_limit_k_max 16
_diffrn_reflns_limit_k_min -16
_diffrn_reflns_limit_l_max 11
_diffrn_reflns_limit_l_min -11
_diffrn_reflns_number 1923
_diffrn_reflns_theta_full 27.50
_diffrn_reflns_theta_max 27.50
_diffrn_reflns_theta_min 2.77
_diffrn_standards_decay_% 1.5
_diffrn_standards_interval_time 1h
_diffrn_standards_number 3
_exptl_absorpt_coefficient_mu 0.097
_exptl_absorpt_correction_type none
_exptl_crystal_colour colourless
_exptl_crystal_density_diffrn 1.303
_exptl_crystal_density_method 'not measured'
_exptl_crystal_description needle
_exptl_crystal_F_000 176
_exptl_crystal_size_max 0.65
_exptl_crystal_size_mid 0.4
_exptl_crystal_size_min 0.24
_refine_diff_density_max 0.160
_refine_diff_density_min -0.174
_refine_diff_density_rms 0.042
_refine_ls_extinction_coef 0.048(11)
_refine_ls_extinction_expression Fc^*^=kFc[1+0.001xFc^2^\l^3^/sin(2\q)]^-1/4^
_refine_ls_extinction_method SHELXL
_refine_ls_goodness_of_fit_ref 1.091
_refine_ls_hydrogen_treatment mixed
_refine_ls_matrix_type full
_refine_ls_number_parameters 72
_refine_ls_number_reflns 979
_refine_ls_number_restraints 0
_refine_ls_restrained_S_all 1.091
_refine_ls_R_factor_all 0.0496
_refine_ls_R_factor_gt 0.0357
_refine_ls_shift/su_max 0.000
_refine_ls_shift/su_mean 0.000
_refine_ls_structure_factor_coef Fsqd
_refine_ls_weighting_details 'calc w=1/[\s^2^(Fo^2^)+(0.0467P)^2^+0.0495P] where P=(Fo^2^+2Fc^2^)/3'
_refine_ls_weighting_scheme calc
_refine_ls_wR_factor_gt 0.0912
_refine_ls_wR_factor_ref 0.1000
_reflns_number_gt 774
_reflns_number_total 979
_reflns_threshold_expression >2sigma(I)
_cod_data_source_file ic034984fsi20030819_115411.cif
_cod_data_source_block p:\krist\200k\bl4ek17
_cod_original_cell_volume 428.66(12)
_cod_database_code 4310538

loop_
_symmetry_equiv_pos_as_xyz
'x, y, z'
'-x, y+1/2, -z+1/2'
'-x, -y, -z'
'x, -y-1/2, z-1/2'

loop_
_atom_site_label
_atom_site_type_symbol
_atom_site_fract_x
_atom_site_fract_y
_atom_site_fract_z
_atom_site_U_iso_or_equiv
_atom_site_adp_type
_atom_site_occupancy
_atom_site_symmetry_multiplicity
_atom_site_calc_flag
_atom_site_refinement_flags
_atom_site_disorder_assembly
_atom_site_disorder_group
N4 N 0.0041(3) 0.11548(8) 0.13407(11) 0.0257(3) Uani 1 1 d . . .
H1 H 0.151(4) 0.0585(14) 0.1387(16) 0.042(4) Uiso 1 1 d . . .
H2 H -0.126(4) 0.1124(11) 0.0515(17) 0.037(4) Uiso 1 1 d . . .
H3 H -0.124(5) 0.1142(11) 0.2164(18) 0.042(4) Uiso 1 1 d . . .
H4 H 0.125(4) 0.1774(13) 0.1323(16) 0.039(4) Uiso 1 1 d . . .
N3 N 0.5569(3) 0.40782(8) 0.36562(10) 0.0322(3) Uani 1 1 d . . .
C2 C 0.4894(3) 0.37123(8) 0.25157(12) 0.0256(3) Uani 1 1 d . . .
N1 N 0.5605(3) 0.38261(9) -0.11585(11) 0.0366(3) Uani 1 1 d . . .
C1 C 0.4917(3) 0.35899(9) 0.00210(12) 0.0271(3) Uani 1 1 d . . .
N2 N 0.3914(3) 0.32232(9) 0.13020(10) 0.0369(3) Uani 1 1 d . . .

loop_
_atom_site_aniso_label
_atom_site_aniso_U_11
_atom_site_aniso_U_22
_atom_site_aniso_U_33
_atom_site_aniso_U_23
_atom_site_aniso_U_13
_atom_site_aniso_U_12
N4 0.0293(5) 0.0264(5) 0.0212(5) -0.0016(4) -0.0012(4) -0.0009(4)
N3 0.0441(6) 0.0308(5) 0.0214(5) -0.0006(4) -0.0030(4) -0.0038(4)
C2 0.0302(6) 0.0236(5) 0.0231(5) 0.0036(4) 0.0009(4) -0.0031(4)
N1 0.0470(7) 0.0405(6) 0.0225(5) -0.0015(4) 0.0044(4) -0.0021(5)
C1 0.0335(6) 0.0248(5) 0.0229(5) -0.0025(4) -0.0020(4) -0.0017(4)
N2 0.0557(7) 0.0354(6) 0.0195(5) -0.0009(4) -0.0006(4) -0.0188(5)

loop_
_atom_type_symbol
_atom_type_description
_atom_type_scat_dispersion_real
_atom_type_scat_dispersion_imag
_atom_type_scat_source
N N 0.0061 0.0033 'International Tables Vol C Tables 4.2.6.8 and 6.1.1.4'
C C 0.0033 0.0016 'International Tables Vol C Tables 4.2.6.8 and 6.1.1.4'
H H 0.0000 0.0000 'International Tables Vol C Tables 4.2.6.8 and 6.1.1.4'

loop_
_geom_angle_atom_site_label_1
_geom_angle_atom_site_label_2
_geom_angle_atom_site_label_3
_geom_angle
_geom_angle_site_symmetry_1
_geom_angle_site_symmetry_3
_geom_angle_publ_flag
H1 N4 H2 109.6(13) . . ?
H1 N4 H3 107.0(13) . . ?
H2 N4 H3 113.8(15) . . ?
H1 N4 H4 111.0(15) . . ?
H2 N4 H4 107.1(13) . . ?
H3 N4 H4 108.4(13) . . ?
N3 C2 N2 173.70(12) . . ?
N1 C1 N2 173.17(13) . . ?
C2 N2 C1 120.45(10) . . ?

loop_
_geom_bond_atom_site_label_1
_geom_bond_atom_site_label_2
_geom_bond_distance
_geom_bond_site_symmetry_2
_geom_bond_publ_flag
N4 H1 0.901(18) . ?
N4 H2 0.890(16) . ?
N4 H3 0.904(18) . ?
N4 H4 0.895(16) . ?
N3 C2 1.1566(15) . ?
C2 N2 1.3071(15) . ?
N1 C1 1.1506(15) . ?
C1 N2 1.3181(15) . ?

loop_
_cod_related_entry_id
_cod_related_entry_database
_cod_related_entry_code
1 ChemSpider 29334018
